data_7715071
loop_
_publ_author_name
'Riffle, Jared R.'
'Hemingway, Tyler M.'
'Smith, Mark D.'
'Peryshkov, Dmitry V.'

_publ_section_title
;
 Synthesis and cluster structure distortions of biscarborane dithiol,
 thioether, and disulfide.
;
_journal_issue 10
_journal_name_full 'Dalton transactions (Cambridge, England : 2003)'
_journal_page_first 4444
_journal_page_last 4450
_journal_paper_doi 10.1039/d3dt04289h
_journal_volume 53
_journal_year 2024
_chemical_formula_moiety 'C4 H22 B20 S2'
_chemical_formula_sum 'C4 H22 B20 S2'
_chemical_formula_weight 350.53
_space_group_crystal_system monoclinic
_space_group_IT_number 14
_space_group_name_Hall '-P 2yn'
_space_group_name_H-M_alt 'P 1 21/n 1'
_atom_sites_solution_hydrogens difmap
_atom_sites_solution_primary dual
_audit_creation_date 2019-07-02
_audit_creation_method
;
Olex2 1.2
(compiled 2018.05.29 svn.r3508 for OlexSys, GUI svn.r5506)
;
_audit_update_record
;
2023-12-13 deposited with the CCDC.	2024-01-25 downloaded from the CCDC.
;
_cell_angle_alpha 90
_cell_angle_beta 95.532(5)
_cell_angle_gamma 90
_cell_formula_units_Z 2
_cell_length_a 7.6040(16)
_cell_length_b 9.2193(19)
_cell_length_c 13.110(3)
_cell_measurement_reflns_used 3406
_cell_measurement_temperature 100(2)
_cell_measurement_theta_max 26.419
_cell_measurement_theta_min 2.705
_cell_volume 914.8(3)
_computing_cell_refinement 'SAINT+ Ver. 8.38A (Bruker-AXS, 2016)'
_computing_data_collection 'Bruker APEX3 v2016.5-0 (Bruker, 2016)'
_computing_data_reduction 'SAINT+ Ver. 8.38A (Bruker-AXS, 2016)'
_computing_molecular_graphics 'Olex2 (Dolomanov et al., 2009)'
_computing_publication_material 'Olex2 (Dolomanov et al., 2009)'
_computing_structure_refinement 'XL (Sheldrick, 2008)'
_computing_structure_solution 'XT (Sheldrick, 2015)'
_diffrn_ambient_temperature 100(2)
_diffrn_detector 'Bruker PHOTON-100 area detector'
_diffrn_detector_area_resol_mean 10.4
_diffrn_detector_type 'CMOS area detector'
_diffrn_measured_fraction_theta_full 0.999
_diffrn_measured_fraction_theta_max 0.988
_diffrn_measurement_device 'three-circle diffractometer'
_diffrn_measurement_device_type 'Bruker D8 QUEST'
_diffrn_measurement_method '\w and \f scans'
_diffrn_radiation_monochromator 'mirror optics'
_diffrn_radiation_probe x-ray
_diffrn_radiation_type MoK\a
_diffrn_radiation_wavelength 0.71073
_diffrn_reflns_av_R_equivalents 0.0630
_diffrn_reflns_av_unetI/netI 0.0471
_diffrn_reflns_Laue_measured_fraction_full 0.999
_diffrn_reflns_Laue_measured_fraction_max 0.988
_diffrn_reflns_limit_h_max 8
_diffrn_reflns_limit_h_min -9
_diffrn_reflns_limit_k_max 11
_diffrn_reflns_limit_k_min -11
_diffrn_reflns_limit_l_max 16
_diffrn_reflns_limit_l_min -16
_diffrn_reflns_number 8991
_diffrn_reflns_point_group_measured_fraction_full 0.999
_diffrn_reflns_point_group_measured_fraction_max 0.988
_diffrn_reflns_theta_full 25.242
_diffrn_reflns_theta_max 26.450
_diffrn_reflns_theta_min 2.705
_diffrn_source 'microfocus sealed X-ray tube'
_diffrn_source_type 'Incoatec I\ms'
_diffrn_standards_number 0
_exptl_absorpt_coefficient_mu 0.275
_exptl_absorpt_correction_T_max 0.7454
_exptl_absorpt_correction_T_min 0.6442
_exptl_absorpt_correction_type multi-scan
_exptl_absorpt_process_details
;
SADABS-2016/2 (Bruker,2016/2) was used for absorption correction.
wR2(int) was 0.0882 before and 0.0572 after correction.
The Ratio of minimum to maximum transmission is 0.8642.
The \l/2 correction factor is Not present.
;
_exptl_crystal_colour colourless
_exptl_crystal_colour_primary colourless
_exptl_crystal_density_diffrn 1.273
_exptl_crystal_description plate
_exptl_crystal_F_000 356
_exptl_crystal_size_max 0.2
_exptl_crystal_size_mid 0.14
_exptl_crystal_size_min 0.02
_refine_diff_density_max 0.377
_refine_diff_density_min -0.444
_refine_diff_density_rms 0.075
_refine_ls_extinction_method none
_refine_ls_goodness_of_fit_ref 1.084
_refine_ls_hydrogen_treatment refall
_refine_ls_matrix_type full
_refine_ls_number_parameters 162
_refine_ls_number_reflns 1859
_refine_ls_number_restraints 0
_refine_ls_restrained_S_all 1.084
_refine_ls_R_factor_all 0.0732
_refine_ls_R_factor_gt 0.0485
_refine_ls_shift/su_max 0.000
_refine_ls_shift/su_mean 0.000
_refine_ls_structure_factor_coef Fsqd
_refine_ls_weighting_details 'w=1/[\s^2^(Fo^2^)+(0.0673P)^2^+0.7280P] where P=(Fo^2^+2Fc^2^)/3'
_refine_ls_weighting_scheme calc
_refine_ls_wR_factor_gt 0.1187
_refine_ls_wR_factor_ref 0.1340
_reflns_Friedel_coverage 0.000
_reflns_number_gt 1407
_reflns_number_total 1859
_reflns_threshold_expression 'I > 2\s(I)'
_cod_data_source_file d3dt04289h2.cif
_cod_data_source_block th01065a
_cod_depositor_comments
;
The following automatic conversions were performed:

data item '_diffrn_radiation_probe' value 'X-ray' was changed to
'x-ray' in accordance with the
/home/data/users/saulius/crontab/automatic-downloads/rss-feeds/RSC/lib/dictionaries/cif_core.dic
dictionary named 'cif_core.dic' version 2.4.2 last updated on
2011-04-26.

Automatic conversion script
Id: cif_fix_values 8170 2020-07-09 18:12:32Z antanas 

 Adding full bibliography for 7715071--7715076.cif.
;
_cod_database_code 7715071
_shelx_shelxl_version_number 2018/3
_shelx_space_group_comment
;
The symmetry employed for this shelxl refinement is uniquely defined
by the following loop, which should always be used as a source of
symmetry information in preference to the above space-group names.
They are only intended as comments.
;
_shelx_estimated_absorpt_t_max 0.995
_shelx_estimated_absorpt_t_min 0.947
_olex2_refinement_description
;
;
_olex2_submission_special_instructions 'No special instructions were received'

loop_
_space_group_symop_operation_xyz
'x, y, z'
'-x+1/2, y+1/2, -z+1/2'
'-x, -y, -z'
'x-1/2, -y-1/2, z-1/2'

loop_
_atom_site_label
_atom_site_type_symbol
_atom_site_fract_x
_atom_site_fract_y
_atom_site_fract_z
_atom_site_U_iso_or_equiv
_atom_site_adp_type
_atom_site_occupancy
_atom_site_site_symmetry_order
_atom_site_calc_flag
_atom_site_refinement_flags_posn
_atom_site_refinement_flags_adp
_atom_site_refinement_flags_occupancy
_atom_site_disorder_assembly
_atom_site_disorder_group
S1 S 0.18431(9) 0.25382(8) 0.50263(5) 0.0204(2) Uani 1 1 d . . . . .
H1A H 0.271(5) 0.170(5) 0.569(3) 0.068(12) Uiso 1 1 d . . . . .
C1 C 0.3624(3) 0.2916(3) 0.43017(18) 0.0141(5) Uani 1 1 d . . . . .
C2 C 0.5129(3) 0.4490(3) 0.45526(17) 0.0119(5) Uani 1 1 d . . . . .
B1 B 0.5785(4) 0.2709(3) 0.4822(2) 0.0134(6) Uani 1 1 d . . . . .
H1 H 0.604(4) 0.237(3) 0.560(2) 0.016(7) Uiso 1 1 d . . . . .
B2 B 0.4771(4) 0.1541(3) 0.3831(2) 0.0158(6) Uani 1 1 d . . . . .
H2 H 0.440(3) 0.052(3) 0.4050(19) 0.012(6) Uiso 1 1 d . . . . .
B3 B 0.3311(4) 0.2656(3) 0.3015(2) 0.0149(6) Uani 1 1 d . . . . .
H3 H 0.204(4) 0.238(3) 0.275(2) 0.015(7) Uiso 1 1 d . . . . .
B4 B 0.3486(4) 0.4457(3) 0.3540(2) 0.0150(6) Uani 1 1 d . . . . .
H4 H 0.232(3) 0.516(3) 0.3572(16) 0.005(6) Uiso 1 1 d . . . . .
B5 B 0.7144(4) 0.3982(3) 0.4225(2) 0.0145(6) Uani 1 1 d . . . . .
H5 H 0.826(3) 0.436(3) 0.4668(19) 0.014(7) Uiso 1 1 d . . . . .
B6 B 0.6949(4) 0.2174(3) 0.3762(2) 0.0167(6) Uani 1 1 d . . . . .
H6 H 0.807(4) 0.144(4) 0.393(2) 0.035(9) Uiso 1 1 d . . . . .
B7 B 0.5412(4) 0.2174(3) 0.2641(2) 0.0163(6) Uani 1 1 d . . . . .
H7 H 0.545(4) 0.146(4) 0.202(2) 0.037(9) Uiso 1 1 d . . . . .
B8 B 0.4584(4) 0.3972(3) 0.2441(2) 0.0159(6) Uani 1 1 d . . . . .
H8 H 0.419(3) 0.439(3) 0.1715(19) 0.013(6) Uiso 1 1 d . . . . .
B9 B 0.5682(4) 0.5096(3) 0.3406(2) 0.0142(6) Uani 1 1 d . . . . .
H9 H 0.584(4) 0.618(3) 0.331(2) 0.025(8) Uiso 1 1 d . . . . .
B10 B 0.6867(4) 0.3656(3) 0.2882(2) 0.0165(6) Uani 1 1 d . . . . .
H10 H 0.791(4) 0.387(3) 0.242(2) 0.024(7) Uiso 1 1 d . . . . .

loop_
_atom_site_aniso_label
_atom_site_aniso_U_11
_atom_site_aniso_U_22
_atom_site_aniso_U_33
_atom_site_aniso_U_23
_atom_site_aniso_U_13
_atom_site_aniso_U_12
S1 0.0185(4) 0.0186(4) 0.0247(4) -0.0010(3) 0.0058(2) -0.0044(3)
C1 0.0142(12) 0.0104(13) 0.0173(12) -0.0006(9) -0.0012(9) -0.0028(9)
C2 0.0107(11) 0.0080(12) 0.0170(11) -0.0001(9) 0.0012(9) -0.0008(9)
B1 0.0152(14) 0.0052(14) 0.0191(13) -0.0010(10) -0.0022(10) -0.0001(10)
B2 0.0173(14) 0.0075(15) 0.0227(14) -0.0030(11) 0.0022(11) -0.0002(11)
B3 0.0144(14) 0.0117(15) 0.0183(13) -0.0013(11) 0.0000(10) -0.0017(11)
B4 0.0166(14) 0.0120(15) 0.0158(13) -0.0002(10) -0.0007(11) -0.0013(11)
B5 0.0110(13) 0.0117(14) 0.0207(13) -0.0005(11) 0.0020(10) 0.0002(11)
B6 0.0154(14) 0.0110(15) 0.0236(14) -0.0035(11) 0.0005(11) 0.0010(11)
B7 0.0168(15) 0.0130(16) 0.0194(14) -0.0028(11) 0.0029(11) -0.0009(11)
B8 0.0180(15) 0.0118(15) 0.0181(13) -0.0003(11) 0.0023(11) 0.0009(11)
B9 0.0147(14) 0.0123(15) 0.0159(12) 0.0005(11) 0.0024(10) 0.0010(11)
B10 0.0175(14) 0.0115(15) 0.0211(14) -0.0039(11) 0.0055(11) -0.0018(11)

loop_
_atom_type_symbol
_atom_type_description
_atom_type_scat_dispersion_real
_atom_type_scat_dispersion_imag
_atom_type_scat_source
C C 0.0033 0.0016 'International Tables Vol C Tables 4.2.6.8 and 6.1.1.4'
H H 0.0000 0.0000 'International Tables Vol C Tables 4.2.6.8 and 6.1.1.4'
B B 0.0013 0.0007 'International Tables Vol C Tables 4.2.6.8 and 6.1.1.4'
S S 0.1246 0.1234 'International Tables Vol C Tables 4.2.6.8 and 6.1.1.4'

loop_
_geom_angle_atom_site_label_1
_geom_angle_atom_site_label_2
_geom_angle_atom_site_label_3
_geom_angle
_geom_angle_site_symmetry_1
_geom_angle_site_symmetry_3
_geom_angle_publ_flag
C1 S1 H1A 96.4(17) . . ?
S1 C1 C2 123.45(15) . . ?
B1 C1 S1 121.08(16) . . ?
B1 C1 C2 58.01(14) . . ?
B1 C1 B4 108.70(18) . . ?
B2 C1 S1 119.94(17) . . ?
B2 C1 C2 108.68(18) . . ?
B2 C1 B1 63.68(16) . . ?
B2 C1 B3 63.81(16) . . ?
B2 C1 B4 114.17(19) . . ?
B3 C1 S1 117.78(17) . . ?
B3 C1 C2 108.14(17) . . ?
B3 C1 B1 114.44(19) . . ?
B3 C1 B4 63.17(16) . . ?
B4 C1 S1 117.73(17) . . ?
B4 C1 C2 57.60(14) . . ?
C2 C2 C1 119.5(2) 3_666 . ?
C2 C2 B1 118.6(2) 3_666 . ?
C2 C2 B4 117.5(2) 3_666 . ?
C2 C2 B5 123.3(2) 3_666 . ?
C2 C2 B9 122.6(3) 3_666 . ?
B1 C2 C1 57.25(14) . . ?
B4 C2 C1 57.61(14) . . ?
B4 C2 B1 108.05(18) . . ?
B5 C2 C1 107.18(17) . . ?
B5 C2 B1 62.84(16) . . ?
B5 C2 B4 113.76(18) . . ?
B9 C2 C1 107.59(17) . . ?
B9 C2 B1 113.59(19) . . ?
B9 C2 B4 63.18(15) . . ?
B9 C2 B5 63.81(15) . . ?
C1 B1 C2 64.74(15) . . ?
C1 B1 H1 119.1(15) . . ?
C1 B1 B2 57.09(15) . . ?
C1 B1 B5 108.75(19) . . ?
C1 B1 B6 104.28(19) . . ?
C2 B1 H1 119.4(15) . . ?
C2 B1 B2 108.81(19) . . ?
C2 B1 B5 57.34(14) . . ?
C2 B1 B6 104.83(18) . . ?
B2 B1 H1 122.7(15) . . ?
B5 B1 H1 123.4(15) . . ?
B5 B1 B2 107.50(19) . . ?
B6 B1 H1 127.4(15) . . ?
B6 B1 B2 58.95(16) . . ?
B6 B1 B5 59.44(16) . . ?
C1 B2 B1 59.23(15) . . ?
C1 B2 H2 114.9(14) . . ?
C1 B2 B3 58.35(15) . . ?
C1 B2 B6 106.9(2) . . ?
C1 B2 B7 105.6(2) . . ?
B1 B2 H2 117.1(14) . . ?
B3 B2 B1 106.6(2) . . ?
B3 B2 H2 121.4(14) . . ?
B6 B2 B1 60.11(16) . . ?
B6 B2 H2 126.6(14) . . ?
B6 B2 B3 108.1(2) . . ?
B6 B2 B7 60.59(16) . . ?
B7 B2 B1 107.6(2) . . ?
B7 B2 H2 130.3(14) . . ?
B7 B2 B3 59.56(16) . . ?
C1 B3 B2 57.83(15) . . ?
C1 B3 H3 114.3(15) . . ?
C1 B3 B4 59.40(15) . . ?
C1 B3 B7 105.5(2) . . ?
C1 B3 B8 107.22(19) . . ?
B2 B3 H3 125.0(15) . . ?
B2 B3 B4 106.43(19) . . ?
B4 B3 H3 112.8(15) . . ?
B7 B3 B2 59.89(16) . . ?
B7 B3 H3 133.4(15) . . ?
B7 B3 B4 107.6(2) . . ?
B8 B3 B2 108.4(2) . . ?
B8 B3 H3 123.9(15) . . ?
B8 B3 B4 60.31(15) . . ?
B8 B3 B7 60.55(16) . . ?
C1 B4 B3 57.43(15) . . ?
C1 B4 H4 117.7(12) . . ?
C1 B4 B8 104.57(19) . . ?
C1 B4 B9 108.63(19) . . ?
C2 B4 C1 64.79(15) . . ?
C2 B4 B3 109.30(19) . . ?
C2 B4 H4 118.8(12) . . ?
C2 B4 B8 105.23(19) . . ?
C2 B4 B9 57.32(14) . . ?
B3 B4 H4 122.0(13) . . ?
B8 B4 B3 58.95(16) . . ?
B8 B4 H4 128.1(11) . . ?
B8 B4 B9 59.54(15) . . ?
B9 B4 B3 107.5(2) . . ?
B9 B4 H4 124.6(13) . . ?
C2 B5 B1 59.82(15) . . ?
C2 B5 H5 118.3(14) . . ?
C2 B5 B6 107.34(19) . . ?
C2 B5 B9 58.01(15) . . ?
C2 B5 B10 105.88(19) . . ?
B1 B5 H5 116.7(14) . . ?
B6 B5 B1 60.13(16) . . ?
B6 B5 H5 122.8(15) . . ?
B6 B5 B9 107.9(2) . . ?
B6 B5 B10 60.33(17) . . ?
B9 B5 B1 106.64(19) . . ?
B9 B5 H5 124.5(15) . . ?
B10 B5 B1 107.7(2) . . ?
B10 B5 H5 128.4(14) . . ?
B10 B5 B9 59.80(16) . . ?
B1 B6 H6 117.0(16) . . ?
B1 B6 B7 107.8(2) . . ?
B2 B6 B1 60.94(16) . . ?
B2 B6 B5 109.9(2) . . ?
B2 B6 H6 120.1(17) . . ?
B2 B6 B7 60.02(16) . . ?
B2 B6 B10 108.1(2) . . ?
B5 B6 B1 60.43(15) . . ?
B5 B6 H6 118.6(17) . . ?
B5 B6 B7 107.9(2) . . ?
B5 B6 B10 59.91(16) . . ?
B7 B6 H6 126.5(16) . . ?
B10 B6 B1 107.6(2) . . ?
B10 B6 H6 125.4(16) . . ?
B10 B6 B7 59.28(16) . . ?
B2 B7 B6 59.39(16) . . ?
B2 B7 H7 120.4(18) . . ?
B2 B7 B8 108.11(19) . . ?
B3 B7 B2 60.54(16) . . ?
B3 B7 B6 107.90(19) . . ?
B3 B7 H7 117.9(17) . . ?
B3 B7 B8 59.54(16) . . ?
B6 B7 H7 124.8(18) . . ?
B8 B7 B6 108.3(2) . . ?
B8 B7 H7 120.4(18) . . ?
B10 B7 B2 108.4(2) . . ?
B10 B7 B3 108.8(2) . . ?
B10 B7 B6 60.28(16) . . ?
B10 B7 H7 124.0(17) . . ?
B10 B7 B8 60.89(17) . . ?
B3 B8 B4 60.74(15) . . ?
B3 B8 B7 59.91(16) . . ?
B3 B8 H8 121.2(14) . . ?
B3 B8 B9 109.66(19) . . ?
B3 B8 B10 107.7(2) . . ?
B4 B8 H8 121.7(14) . . ?
B4 B8 B10 107.01(19) . . ?
B7 B8 B4 107.45(19) . . ?
B7 B8 H8 122.8(14) . . ?
B7 B8 B10 59.12(16) . . ?
B9 B8 B4 60.39(15) . . ?
B9 B8 B7 107.6(2) . . ?
B9 B8 H8 120.7(15) . . ?
B9 B8 B10 59.62(16) . . ?
B10 B8 H8 122.6(14) . . ?
C2 B9 B4 59.50(15) . . ?
C2 B9 B5 58.18(15) . . ?
C2 B9 B8 107.4(2) . . ?
C2 B9 H9 118.6(15) . . ?
C2 B9 B10 105.9(2) . . ?
B4 B9 H9 117.2(16) . . ?
B5 B9 B4 106.42(19) . . ?
B5 B9 H9 124.4(16) . . ?
B8 B9 B4 60.07(16) . . ?
B8 B9 B5 108.2(2) . . ?
B8 B9 H9 122.4(16) . . ?
B10 B9 B4 107.6(2) . . ?
B10 B9 B5 59.71(16) . . ?
B10 B9 B8 60.72(16) . . ?
B10 B9 H9 127.9(16) . . ?
B5 B10 B6 59.77(16) . . ?
B5 B10 B8 108.02(19) . . ?
B5 B10 B9 60.49(15) . . ?
B5 B10 H10 120.6(15) . . ?
B6 B10 B8 107.7(2) . . ?
B6 B10 H10 121.9(16) . . ?
B7 B10 B5 108.7(2) . . ?
B7 B10 B6 60.44(16) . . ?
B7 B10 B8 59.99(16) . . ?
B7 B10 B9 108.4(2) . . ?
B7 B10 H10 122.1(16) . . ?
B8 B10 H10 122.5(15) . . ?
B9 B10 B6 108.00(19) . . ?
B9 B10 B8 59.66(16) . . ?
B9 B10 H10 121.0(16) . . ?

loop_
_geom_bond_atom_site_label_1
_geom_bond_atom_site_label_2
_geom_bond_distance
_geom_bond_site_symmetry_2
_geom_bond_publ_flag
S1 H1A 1.30(4) . ?
S1 C1 1.762(3) . ?
C1 C2 1.858(3) . ?
C1 B1 1.728(4) . ?
C1 B2 1.688(4) . ?
C1 B3 1.698(4) . ?
C1 B4 1.734(4) . ?
C2 C2 1.530(5) 3_666 ?
C2 B1 1.742(4) . ?
C2 B4 1.734(4) . ?
C2 B5 1.697(3) . ?
C2 B9 1.694(3) . ?
B1 H1 1.07(3) . ?
B1 B2 1.803(4) . ?
B1 B5 1.793(4) . ?
B1 B6 1.788(4) . ?
B2 H2 1.03(3) . ?
B2 B3 1.790(4) . ?
B2 B6 1.767(4) . ?
B2 B7 1.778(4) . ?
B3 H3 1.03(3) . ?
B3 B4 1.798(4) . ?
B3 B7 1.772(4) . ?
B3 B8 1.765(4) . ?
B4 H4 1.10(2) . ?
B4 B8 1.790(4) . ?
B4 B9 1.796(4) . ?
B5 H5 1.04(3) . ?
B5 B6 1.775(4) . ?
B5 B9 1.792(4) . ?
B5 B10 1.778(4) . ?
B6 H6 1.09(3) . ?
B6 B7 1.788(4) . ?
B6 B10 1.785(4) . ?
B7 H7 1.05(3) . ?
B7 B8 1.783(4) . ?
B7 B10 1.767(4) . ?
B8 H8 1.04(3) . ?
B8 B9 1.780(4) . ?
B8 B10 1.799(4) . ?
B9 H9 1.02(3) . ?
B9 B10 1.779(4) . ?
B10 H10 1.06(3) . ?

loop_
_geom_torsion_atom_site_label_1
_geom_torsion_atom_site_label_2
_geom_torsion_atom_site_label_3
_geom_torsion_atom_site_label_4
_geom_torsion
_geom_torsion_site_symmetry_1
_geom_torsion_site_symmetry_2
_geom_torsion_site_symmetry_3
_geom_torsion_site_symmetry_4
_geom_torsion_publ_flag
S1 C1 C2 C2 1.7(3) . . . 3_666 ?
S1 C1 C2 B1 108.5(2) . . . . ?
S1 C1 C2 B4 -104.0(2) . . . . ?
S1 C1 C2 B5 148.39(18) . . . . ?
S1 C1 C2 B9 -144.36(18) . . . . ?
S1 C1 B1 C2 -112.49(19) . . . . ?
S1 C1 B1 B2 110.6(2) . . . . ?
S1 C1 B1 B5 -150.27(18) . . . . ?
S1 C1 B1 B6 147.61(18) . . . . ?
S1 C1 B2 B1 -112.3(2) . . . . ?
S1 C1 B2 B3 108.4(2) . . . . ?
S1 C1 B2 B6 -150.40(18) . . . . ?
S1 C1 B2 B7 146.21(17) . . . . ?
S1 C1 B3 B2 -111.7(2) . . . . ?
S1 C1 B3 B4 108.8(2) . . . . ?
S1 C1 B3 B7 -149.59(18) . . . . ?
S1 C1 B3 B8 147.05(18) . . . . ?
S1 C1 B4 C2 113.83(18) . . . . ?
S1 C1 B4 B3 -108.9(2) . . . . ?
S1 C1 B4 B8 -145.94(17) . . . . ?
S1 C1 B4 B9 151.78(17) . . . . ?
C1 C2 B1 B2 37.30(17) . . . . ?
C1 C2 B1 B5 136.44(19) . . . . ?
C1 C2 B1 B6 99.04(19) . . . . ?
C1 C2 B4 B3 -37.31(17) . . . . ?
C1 C2 B4 B8 -99.2(2) . . . . ?
C1 C2 B4 B9 -136.18(19) . . . . ?
C1 C2 B5 B1 -37.35(16) . . . . ?
C1 C2 B5 B6 0.9(2) . . . . ?
C1 C2 B5 B9 101.56(19) . . . . ?
C1 C2 B5 B10 64.2(2) . . . . ?
C1 C2 B9 B4 37.83(17) . . . . ?
C1 C2 B9 B5 -100.92(19) . . . . ?
C1 C2 B9 B8 0.1(2) . . . . ?
C1 C2 B9 B10 -63.5(2) . . . . ?
C1 B1 B2 B3 35.44(17) . . . . ?
C1 B1 B2 B6 137.1(2) . . . . ?
C1 B1 B2 B7 98.1(2) . . . . ?
C1 B1 B5 C2 41.16(18) . . . . ?
C1 B1 B5 B6 -95.9(2) . . . . ?
C1 B1 B5 B9 5.6(3) . . . . ?
C1 B1 B5 B10 -57.3(2) . . . . ?
C1 B1 B6 B2 -36.14(18) . . . . ?
C1 B1 B6 B5 103.6(2) . . . . ?
C1 B1 B6 B7 2.7(2) . . . . ?
C1 B1 B6 B10 65.2(2) . . . . ?
C1 B2 B3 B4 35.67(18) . . . . ?
C1 B2 B3 B7 136.8(2) . . . . ?
C1 B2 B3 B8 99.2(2) . . . . ?
C1 B2 B6 B1 37.68(18) . . . . ?
C1 B2 B6 B5 1.0(3) . . . . ?
C1 B2 B6 B7 -98.7(2) . . . . ?
C1 B2 B6 B10 -62.8(2) . . . . ?
C1 B2 B7 B3 -37.22(18) . . . . ?
C1 B2 B7 B6 100.9(2) . . . . ?
C1 B2 B7 B8 -0.1(3) . . . . ?
C1 B2 B7 B10 64.4(2) . . . . ?
C1 B3 B4 C2 40.60(18) . . . . ?
C1 B3 B4 B8 137.1(2) . . . . ?
C1 B3 B4 B9 101.3(2) . . . . ?
C1 B3 B7 B2 36.95(18) . . . . ?
C1 B3 B7 B6 -0.2(3) . . . . ?
C1 B3 B7 B8 -101.3(2) . . . . ?
C1 B3 B7 B10 -64.1(2) . . . . ?
C1 B3 B8 B4 -37.80(18) . . . . ?
C1 B3 B8 B7 98.4(2) . . . . ?
C1 B3 B8 B9 -1.1(3) . . . . ?
C1 B3 B8 B10 62.2(2) . . . . ?
C1 B4 B8 B3 36.32(17) . . . . ?
C1 B4 B8 B7 -2.6(2) . . . . ?
C1 B4 B8 B9 -103.3(2) . . . . ?
C1 B4 B8 B10 -64.8(2) . . . . ?
C1 B4 B9 C2 -41.38(18) . . . . ?
C1 B4 B9 B5 -5.6(2) . . . . ?
C1 B4 B9 B8 96.3(2) . . . . ?
C1 B4 B9 B10 57.1(2) . . . . ?
C2 C1 B1 B2 -136.90(19) . . . . ?
C2 C1 B1 B5 -37.78(16) . . . . ?
C2 C1 B1 B6 -99.90(19) . . . . ?
C2 C1 B2 B1 37.71(17) . . . . ?
C2 C1 B2 B3 -101.54(19) . . . . ?
C2 C1 B2 B6 -0.4(2) . . . . ?
C2 C1 B2 B7 -63.8(2) . . . . ?
C2 C1 B3 B2 102.4(2) . . . . ?
C2 C1 B3 B4 -37.09(17) . . . . ?
C2 C1 B3 B7 64.5(2) . . . . ?
C2 C1 B3 B8 1.1(2) . . . . ?
C2 C1 B4 B3 137.25(19) . . . . ?
C2 C1 B4 B8 100.23(19) . . . . ?
C2 C1 B4 B9 37.95(16) . . . . ?
C2 C2 B1 C1 108.5(3) 3_666 . . . ?
C2 C2 B1 B2 145.8(2) 3_666 . . . ?
C2 C2 B1 B5 -115.1(3) 3_666 . . . ?
C2 C2 B1 B6 -152.5(2) 3_666 . . . ?
C2 C2 B4 C1 -109.1(3) 3_666 . . . ?
C2 C2 B4 B3 -146.5(3) 3_666 . . . ?
C2 C2 B4 B8 151.6(3) 3_666 . . . ?
C2 C2 B4 B9 114.7(3) 3_666 . . . ?
C2 C2 B5 B1 107.8(3) 3_666 . . . ?
C2 C2 B5 B6 146.1(3) 3_666 . . . ?
C2 C2 B5 B9 -113.3(3) 3_666 . . . ?
C2 C2 B5 B10 -150.7(3) 3_666 . . . ?
C2 C2 B9 B4 -106.9(3) 3_666 . . . ?
C2 C2 B9 B5 114.3(3) 3_666 . . . ?
C2 C2 B9 B8 -144.6(3) 3_666 . . . ?
C2 C2 B9 B10 151.7(3) 3_666 . . . ?
C2 B1 B2 C1 -40.75(18) . . . . ?
C2 B1 B2 B3 -5.3(2) . . . . ?
C2 B1 B2 B6 96.3(2) . . . . ?
C2 B1 B2 B7 57.3(2) . . . . ?
C2 B1 B5 B6 -137.0(2) . . . . ?
C2 B1 B5 B9 -35.58(17) . . . . ?
C2 B1 B5 B10 -98.5(2) . . . . ?
C2 B1 B6 B2 -103.3(2) . . . . ?
C2 B1 B6 B5 36.43(17) . . . . ?
C2 B1 B6 B7 -64.5(2) . . . . ?
C2 B1 B6 B10 -1.9(2) . . . . ?
C2 B4 B8 B3 103.7(2) . . . . ?
C2 B4 B8 B7 64.8(2) . . . . ?
C2 B4 B8 B9 -35.97(18) . . . . ?
C2 B4 B8 B10 2.6(2) . . . . ?
C2 B4 B9 B5 35.74(17) . . . . ?
C2 B4 B9 B8 137.7(2) . . . . ?
C2 B4 B9 B10 98.5(2) . . . . ?
C2 B5 B6 B1 -38.13(18) . . . . ?
C2 B5 B6 B2 -1.2(3) . . . . ?
C2 B5 B6 B7 62.6(2) . . . . ?
C2 B5 B6 B10 98.7(2) . . . . ?
C2 B5 B9 B4 -36.32(17) . . . . ?
C2 B5 B9 B8 -99.5(2) . . . . ?
C2 B5 B9 B10 -137.5(2) . . . . ?
C2 B5 B10 B6 -101.2(2) . . . . ?
C2 B5 B10 B7 -64.4(2) . . . . ?
C2 B5 B10 B8 -0.8(3) . . . . ?
C2 B5 B10 B9 36.59(18) . . . . ?
C2 B9 B10 B5 -36.68(18) . . . . ?
C2 B9 B10 B6 0.9(3) . . . . ?
C2 B9 B10 B7 64.9(2) . . . . ?
C2 B9 B10 B8 101.3(2) . . . . ?
B1 C1 C2 C2 -106.8(3) . . . 3_666 ?
B1 C1 C2 B4 147.58(19) . . . . ?
B1 C1 C2 B5 39.92(18) . . . . ?
B1 C1 C2 B9 107.2(2) . . . . ?
B1 C1 B2 B3 -139.3(2) . . . . ?
B1 C1 B2 B6 -38.08(18) . . . . ?
B1 C1 B2 B7 -101.5(2) . . . . ?
B1 C1 B3 B2 40.0(2) . . . . ?
B1 C1 B3 B4 -99.5(2) . . . . ?
B1 C1 B3 B7 2.1(3) . . . . ?
B1 C1 B3 B8 -61.3(2) . . . . ?
B1 C1 B4 C2 -28.69(17) . . . . ?
B1 C1 B4 B3 108.6(2) . . . . ?
B1 C1 B4 B8 71.5(2) . . . . ?
B1 C1 B4 B9 9.3(2) . . . . ?
B1 C2 B4 C1 28.31(17) . . . . ?
B1 C2 B4 B3 -9.0(2) . . . . ?
B1 C2 B4 B8 -70.9(2) . . . . ?
B1 C2 B4 B9 -107.9(2) . . . . ?
B1 C2 B5 B6 38.27(18) . . . . ?
B1 C2 B5 B9 138.9(2) . . . . ?
B1 C2 B5 B10 101.5(2) . . . . ?
B1 C2 B9 B4 99.1(2) . . . . ?
B1 C2 B9 B5 -39.65(19) . . . . ?
B1 C2 B9 B8 61.4(2) . . . . ?
B1 C2 B9 B10 -2.3(3) . . . . ?
B1 B2 B3 C1 -35.82(17) . . . . ?
B1 B2 B3 B4 -0.1(2) . . . . ?
B1 B2 B3 B7 101.0(2) . . . . ?
B1 B2 B3 B8 63.4(2) . . . . ?
B1 B2 B6 B5 -36.73(19) . . . . ?
B1 B2 B6 B7 -136.4(2) . . . . ?
B1 B2 B6 B10 -100.5(2) . . . . ?
B1 B2 B7 B3 -99.3(2) . . . . ?
B1 B2 B7 B6 38.82(18) . . . . ?
B1 B2 B7 B8 -62.1(2) . . . . ?
B1 B2 B7 B10 2.4(3) . . . . ?
B1 B5 B6 B2 36.94(19) . . . . ?
B1 B5 B6 B7 100.7(2) . . . . ?
B1 B5 B6 B10 136.9(2) . . . . ?
B1 B5 B9 C2 36.37(18) . . . . ?
B1 B5 B9 B4 0.1(2) . . . . ?
B1 B5 B9 B8 -63.2(2) . . . . ?
B1 B5 B9 B10 -101.1(2) . . . . ?
B1 B5 B10 B6 -38.46(18) . . . . ?
B1 B5 B10 B7 -1.6(3) . . . . ?
B1 B5 B10 B8 61.9(2) . . . . ?
B1 B5 B10 B9 99.3(2) . . . . ?
B1 B6 B7 B2 -39.26(19) . . . . ?
B1 B6 B7 B3 -1.6(3) . . . . ?
B1 B6 B7 B8 61.4(2) . . . . ?
B1 B6 B7 B10 100.2(2) . . . . ?
B1 B6 B10 B5 38.58(18) . . . . ?
B1 B6 B10 B7 -100.7(2) . . . . ?
B1 B6 B10 B8 -62.4(2) . . . . ?
B1 B6 B10 B9 0.7(3) . . . . ?
B2 C1 C2 C2 -147.1(3) . . . 3_666 ?
B2 C1 C2 B1 -40.28(18) . . . . ?
B2 C1 C2 B4 107.3(2) . . . . ?
B2 C1 C2 B5 -0.4(2) . . . . ?
B2 C1 C2 B9 66.9(2) . . . . ?
B2 C1 B1 C2 136.90(19) . . . . ?
B2 C1 B1 B5 99.1(2) . . . . ?
B2 C1 B1 B6 37.00(18) . . . . ?
B2 C1 B3 B4 -139.5(2) . . . . ?
B2 C1 B3 B7 -37.90(19) . . . . ?
B2 C1 B3 B8 -101.3(2) . . . . ?
B2 C1 B4 C2 -97.5(2) . . . . ?
B2 C1 B4 B3 39.73(19) . . . . ?
B2 C1 B4 B8 2.7(3) . . . . ?
B2 C1 B4 B9 -59.6(2) . . . . ?
B2 B1 B5 C2 101.5(2) . . . . ?
B2 B1 B5 B6 -35.50(19) . . . . ?
B2 B1 B5 B9 65.9(2) . . . . ?
B2 B1 B5 B10 3.1(3) . . . . ?
B2 B1 B6 B5 139.7(2) . . . . ?
B2 B1 B6 B7 38.84(19) . . . . ?
B2 B1 B6 B10 101.4(2) . . . . ?
B2 B3 B4 C1 -34.99(17) . . . . ?
B2 B3 B4 C2 5.6(2) . . . . ?
B2 B3 B4 B8 102.2(2) . . . . ?
B2 B3 B4 B9 66.3(2) . . . . ?
B2 B3 B7 B6 -37.16(19) . . . . ?
B2 B3 B7 B8 -138.3(2) . . . . ?
B2 B3 B7 B10 -101.0(2) . . . . ?
B2 B3 B8 B4 -98.8(2) . . . . ?
B2 B3 B8 B7 37.36(19) . . . . ?
B2 B3 B8 B9 -62.1(2) . . . . ?
B2 B3 B8 B10 1.2(3) . . . . ?
B2 B6 B7 B3 37.67(19) . . . . ?
B2 B6 B7 B8 100.6(2) . . . . ?
B2 B6 B7 B10 139.5(2) . . . . ?
B2 B6 B10 B5 103.0(2) . . . . ?
B2 B6 B10 B7 -36.29(19) . . . . ?
B2 B6 B10 B8 2.0(3) . . . . ?
B2 B6 B10 B9 65.0(2) . . . . ?
B2 B7 B8 B3 -37.58(19) . . . . ?
B2 B7 B8 B4 1.7(3) . . . . ?
B2 B7 B8 B9 65.4(2) . . . . ?
B2 B7 B8 B10 101.4(2) . . . . ?
B2 B7 B10 B5 -0.5(3) . . . . ?
B2 B7 B10 B6 36.09(19) . . . . ?
B2 B7 B10 B8 -100.9(2) . . . . ?
B2 B7 B10 B9 -64.6(2) . . . . ?
B3 C1 C2 C2 145.2(3) . . . 3_666 ?
B3 C1 C2 B1 -108.0(2) . . . . ?
B3 C1 C2 B4 39.60(18) . . . . ?
B3 C1 C2 B5 -68.1(2) . . . . ?
B3 C1 C2 B9 -0.8(2) . . . . ?
B3 C1 B1 C2 96.9(2) . . . . ?
B3 C1 B1 B2 -40.04(19) . . . . ?
B3 C1 B1 B5 59.1(3) . . . . ?
B3 C1 B1 B6 -3.0(3) . . . . ?
B3 C1 B2 B1 139.3(2) . . . . ?
B3 C1 B2 B6 101.2(2) . . . . ?
B3 C1 B2 B7 37.78(19) . . . . ?
B3 C1 B4 C2 -137.25(19) . . . . ?
B3 C1 B4 B8 -37.02(18) . . . . ?
B3 C1 B4 B9 -99.3(2) . . . . ?
B3 B2 B6 B1 99.2(2) . . . . ?
B3 B2 B6 B5 62.4(2) . . . . ?
B3 B2 B6 B7 -37.28(18) . . . . ?
B3 B2 B6 B10 -1.3(3) . . . . ?
B3 B2 B7 B6 138.1(2) . . . . ?
B3 B2 B7 B8 37.13(19) . . . . ?
B3 B2 B7 B10 101.6(2) . . . . ?
B3 B4 B8 B7 -38.89(19) . . . . ?
B3 B4 B8 B9 -139.6(2) . . . . ?
B3 B4 B8 B10 -101.1(2) . . . . ?
B3 B4 B9 C2 -102.1(2) . . . . ?
B3 B4 B9 B5 -66.3(2) . . . . ?
B3 B4 B9 B8 35.59(18) . . . . ?
B3 B4 B9 B10 -3.6(3) . . . . ?
B3 B7 B8 B4 39.27(18) . . . . ?
B3 B7 B8 B9 102.9(2) . . . . ?
B3 B7 B8 B10 139.0(2) . . . . ?
B3 B7 B10 B5 63.8(3) . . . . ?
B3 B7 B10 B6 100.4(2) . . . . ?
B3 B7 B10 B8 -36.66(18) . . . . ?
B3 B7 B10 B9 -0.4(3) . . . . ?
B3 B8 B9 C2 0.6(3) . . . . ?
B3 B8 B9 B4 -36.88(19) . . . . ?
B3 B8 B9 B5 62.0(2) . . . . ?
B3 B8 B9 B10 99.4(2) . . . . ?
B3 B8 B10 B5 -65.1(2) . . . . ?
B3 B8 B10 B6 -2.0(3) . . . . ?
B3 B8 B10 B7 36.54(18) . . . . ?
B3 B8 B10 B9 -102.9(2) . . . . ?
B4 C1 C2 C2 105.6(3) . . . 3_666 ?
B4 C1 C2 B1 -147.58(19) . . . . ?
B4 C1 C2 B5 -107.7(2) . . . . ?
B4 C1 C2 B9 -40.40(18) . . . . ?
B4 C1 B1 C2 28.55(17) . . . . ?
B4 C1 B1 B2 -108.4(2) . . . . ?
B4 C1 B1 B5 -9.2(2) . . . . ?
B4 C1 B1 B6 -71.4(2) . . . . ?
B4 C1 B2 B1 99.8(2) . . . . ?
B4 C1 B2 B3 -39.46(19) . . . . ?
B4 C1 B2 B6 61.7(2) . . . . ?
B4 C1 B2 B7 -1.7(3) . . . . ?
B4 C1 B3 B2 139.5(2) . . . . ?
B4 C1 B3 B7 101.6(2) . . . . ?
B4 C1 B3 B8 38.21(18) . . . . ?
B4 C2 B1 C1 -28.44(17) . . . . ?
B4 C2 B1 B2 8.9(2) . . . . ?
B4 C2 B1 B5 108.0(2) . . . . ?
B4 C2 B1 B6 70.6(2) . . . . ?
B4 C2 B5 B1 -98.9(2) . . . . ?
B4 C2 B5 B6 -60.6(2) . . . . ?
B4 C2 B5 B9 40.01(19) . . . . ?
B4 C2 B5 B10 2.6(3) . . . . ?
B4 C2 B9 B5 -138.7(2) . . . . ?
B4 C2 B9 B8 -37.69(18) . . . . ?
B4 C2 B9 B10 -101.4(2) . . . . ?
B4 B3 B7 B2 99.2(2) . . . . ?
B4 B3 B7 B6 62.0(2) . . . . ?
B4 B3 B7 B8 -39.11(18) . . . . ?
B4 B3 B7 B10 -1.9(3) . . . . ?
B4 B3 B8 B7 136.2(2) . . . . ?
B4 B3 B8 B9 36.73(19) . . . . ?
B4 B3 B8 B10 100.0(2) . . . . ?
B4 B8 B9 C2 37.44(18) . . . . ?
B4 B8 B9 B5 98.8(2) . . . . ?
B4 B8 B9 B10 136.3(2) . . . . ?
B4 B8 B10 B5 -1.1(3) . . . . ?
B4 B8 B10 B6 62.0(2) . . . . ?
B4 B8 B10 B7 100.5(2) . . . . ?
B4 B8 B10 B9 -38.90(19) . . . . ?
B4 B9 B10 B5 -99.1(2) . . . . ?
B4 B9 B10 B6 -61.5(2) . . . . ?
B4 B9 B10 B7 2.5(3) . . . . ?
B4 B9 B10 B8 38.90(18) . . . . ?
B5 C2 B1 C1 -136.44(19) . . . . ?
B5 C2 B1 B2 -99.1(2) . . . . ?
B5 C2 B1 B6 -37.40(18) . . . . ?
B5 C2 B4 C1 95.9(2) . . . . ?
B5 C2 B4 B3 58.6(2) . . . . ?
B5 C2 B4 B8 -3.3(3) . . . . ?
B5 C2 B4 B9 -40.28(19) . . . . ?
B5 C2 B9 B4 138.7(2) . . . . ?
B5 C2 B9 B8 101.1(2) . . . . ?
B5 C2 B9 B10 37.38(19) . . . . ?
B5 B1 B2 C1 -101.4(2) . . . . ?
B5 B1 B2 B3 -65.9(2) . . . . ?
B5 B1 B2 B6 35.71(19) . . . . ?
B5 B1 B2 B7 -3.3(3) . . . . ?
B5 B1 B6 B2 -139.7(2) . . . . ?
B5 B1 B6 B7 -100.9(2) . . . . ?
B5 B1 B6 B10 -38.34(18) . . . . ?
B5 B6 B7 B2 -103.1(2) . . . . ?
B5 B6 B7 B3 -65.4(2) . . . . ?
B5 B6 B7 B8 -2.5(3) . . . . ?
B5 B6 B7 B10 36.41(19) . . . . ?
B5 B6 B10 B7 -139.2(2) . . . . ?
B5 B6 B10 B8 -100.9(2) . . . . ?
B5 B6 B10 B9 -37.92(18) . . . . ?
B5 B9 B10 B6 37.60(18) . . . . ?
B5 B9 B10 B7 101.6(2) . . . . ?
B5 B9 B10 B8 138.0(2) . . . . ?
B6 B1 B2 C1 -137.1(2) . . . . ?
B6 B1 B2 B3 -101.7(2) . . . . ?
B6 B1 B2 B7 -39.05(19) . . . . ?
B6 B1 B5 C2 137.0(2) . . . . ?
B6 B1 B5 B9 101.4(2) . . . . ?
B6 B1 B5 B10 38.55(19) . . . . ?
B6 B2 B3 C1 -99.1(2) . . . . ?
B6 B2 B3 B4 -63.4(2) . . . . ?
B6 B2 B3 B7 37.73(19) . . . . ?
B6 B2 B3 B8 0.1(3) . . . . ?
B6 B2 B7 B3 -138.1(2) . . . . ?
B6 B2 B7 B8 -101.0(2) . . . . ?
B6 B2 B7 B10 -36.47(19) . . . . ?
B6 B5 B9 C2 99.6(2) . . . . ?
B6 B5 B9 B4 63.3(2) . . . . ?
B6 B5 B9 B8 0.1(2) . . . . ?
B6 B5 B9 B10 -37.82(19) . . . . ?
B6 B5 B10 B7 36.8(2) . . . . ?
B6 B5 B10 B8 100.4(2) . . . . ?
B6 B5 B10 B9 137.8(2) . . . . ?
B6 B7 B8 B3 -100.4(2) . . . . ?
B6 B7 B8 B4 -61.2(2) . . . . ?
B6 B7 B8 B9 2.5(3) . . . . ?
B6 B7 B8 B10 38.59(18) . . . . ?
B6 B7 B10 B5 -36.55(19) . . . . ?
B6 B7 B10 B8 -137.0(2) . . . . ?
B6 B7 B10 B9 -100.7(2) . . . . ?
B7 B2 B3 C1 -136.8(2) . . . . ?
B7 B2 B3 B4 -101.2(2) . . . . ?
B7 B2 B3 B8 -37.65(19) . . . . ?
B7 B2 B6 B1 136.4(2) . . . . ?
B7 B2 B6 B5 99.7(2) . . . . ?
B7 B2 B6 B10 35.97(19) . . . . ?
B7 B3 B4 C1 -97.9(2) . . . . ?
B7 B3 B4 C2 -57.3(2) . . . . ?
B7 B3 B4 B8 39.22(19) . . . . ?
B7 B3 B4 B9 3.4(3) . . . . ?
B7 B3 B8 B4 -136.2(2) . . . . ?
B7 B3 B8 B9 -99.5(2) . . . . ?
B7 B3 B8 B10 -36.20(18) . . . . ?
B7 B6 B10 B5 139.2(2) . . . . ?
B7 B6 B10 B8 38.30(18) . . . . ?
B7 B6 B10 B9 101.3(2) . . . . ?
B7 B8 B9 C2 -63.0(2) . . . . ?
B7 B8 B9 B4 -100.5(2) . . . . ?
B7 B8 B9 B5 -1.6(2) . . . . ?
B7 B8 B9 B10 35.87(18) . . . . ?
B7 B8 B10 B5 -101.6(2) . . . . ?
B7 B8 B10 B6 -38.51(18) . . . . ?
B7 B8 B10 B9 -139.4(2) . . . . ?
B8 B3 B4 C1 -137.1(2) . . . . ?
B8 B3 B4 C2 -96.5(2) . . . . ?
B8 B3 B4 B9 -35.84(18) . . . . ?
B8 B3 B7 B2 138.3(2) . . . . ?
B8 B3 B7 B6 101.1(2) . . . . ?
B8 B3 B7 B10 37.24(19) . . . . ?
B8 B4 B9 C2 -137.7(2) . . . . ?
B8 B4 B9 B5 -101.9(2) . . . . ?
B8 B4 B9 B10 -39.20(19) . . . . ?
B8 B7 B10 B5 100.5(2) . . . . ?
B8 B7 B10 B6 137.0(2) . . . . ?
B8 B7 B10 B9 36.28(18) . . . . ?
B8 B9 B10 B5 -138.0(2) . . . . ?
B8 B9 B10 B6 -100.4(2) . . . . ?
B8 B9 B10 B7 -36.42(19) . . . . ?
B9 C2 B1 C1 -96.4(2) . . . . ?
B9 C2 B1 B2 -59.1(2) . . . . ?
B9 C2 B1 B5 40.06(19) . . . . ?
B9 C2 B1 B6 2.7(3) . . . . ?
B9 C2 B4 C1 136.18(19) . . . . ?
B9 C2 B4 B3 98.9(2) . . . . ?
B9 C2 B4 B8 36.98(18) . . . . ?
B9 C2 B5 B1 -138.9(2) . . . . ?
B9 C2 B5 B6 -100.6(2) . . . . ?
B9 C2 B5 B10 -37.40(19) . . . . ?
B9 B4 B8 B3 139.6(2) . . . . ?
B9 B4 B8 B7 100.7(2) . . . . ?
B9 B4 B8 B10 38.54(19) . . . . ?
B9 B5 B6 B1 -99.3(2) . . . . ?
B9 B5 B6 B2 -62.4(2) . . . . ?
B9 B5 B6 B7 1.4(3) . . . . ?
B9 B5 B6 B10 37.59(18) . . . . ?
B9 B5 B10 B6 -137.8(2) . . . . ?
B9 B5 B10 B7 -101.0(2) . . . . ?
B9 B5 B10 B8 -37.40(19) . . . . ?
B9 B8 B10 B5 37.77(19) . . . . ?
B9 B8 B10 B6 100.9(2) . . . . ?
B9 B8 B10 B7 139.4(2) . . . . ?
B10 B5 B6 B1 -136.9(2) . . . . ?
B10 B5 B6 B2 -99.9(2) . . . . ?
B10 B5 B6 B7 -36.14(19) . . . . ?
B10 B5 B9 C2 137.5(2) . . . . ?
B10 B5 B9 B4 101.1(2) . . . . ?
B10 B5 B9 B8 37.92(18) . . . . ?
B10 B6 B7 B2 -139.5(2) . . . . ?
B10 B6 B7 B3 -101.8(2) . . . . ?
B10 B6 B7 B8 -38.86(18) . . . . ?
B10 B7 B8 B3 -139.0(2) . . . . ?
B10 B7 B8 B4 -99.8(2) . . . . ?
B10 B7 B8 B9 -36.08(18) . . . . ?
B10 B8 B9 C2 -98.9(2) . . . . ?
B10 B8 B9 B4 -136.3(2) . . . . ?
B10 B8 B9 B5 -37.48(18) . . . . ?
